data_4087793
loop_
_publ_author_name
'Allouch, Fatima'
'Dwadnia, Nejib'
'Vologdin, Nikolay V.'
'Svyaschenko, Yurii V.'
'Cattey, H\'el\`ene'
'Penouilh, Marie-Jos\'e'
'Roger, Julien'
'Naoufal, Daoud'
'Ben Salem, Ridha'
'Pirio, Nadine'
'Hierso, Jean-Cyrille'

_publ_section_title
;
 Converging and Diverging Synthetic Strategies to Tetradentate
 (N,N&#x2032;)-Diaminomethyl,(P,P&#x2032;)-Ferrocenyl Ligands: Influence
 of tert-Butyl Groups on Ferrocene Backbone Conformation
;
_journal_issue 20
_journal_name_full Organometallics
_journal_page_first 5015
_journal_paper_doi 10.1021/acs.organomet.5b00601
_journal_volume 34
_journal_year 2015
_chemical_formula_moiety 'C28 H44 Fe N2'
_chemical_formula_sum 'C28 H44 Fe N2'
_chemical_formula_weight 464.50
_space_group_crystal_system orthorhombic
_space_group_IT_number 19
_space_group_name_Hall 'P 2ac 2ab'
_space_group_name_H-M_alt 'P 21 21 21'
_symmetry_space_group_name_Hall 'P 2ac 2ab'
_atom_sites_solution_hydrogens geom
_cell_angle_alpha 90
_cell_angle_beta 90
_cell_angle_gamma 90
_cell_formula_units_Z 4
_cell_length_a 9.2178(7)
_cell_length_b 12.4302(9)
_cell_length_c 22.5562(14)
_cell_measurement_reflns_used 4812
_cell_measurement_temperature 115
_cell_measurement_theta_max 25.28
_cell_measurement_theta_min 2.39
_cell_volume 2584.5(3)
_computing_cell_refinement 'DENZO-SMN (Otwinowski & Minor, 1997)'
_computing_data_collection 'KappaCCD Server Software (Nonius,1998)'
_computing_data_reduction 'DENZO-SMN (Otwinowski & Minor, 1997)'
_computing_molecular_graphics 'Olex2 (Dolomanov et al., 2009)'
_computing_publication_material 'Olex2 (Dolomanov et al., 2009)'
_computing_structure_refinement 'SHELXL-97 (Sheldrick, 2008)'
_computing_structure_solution 'SHELXS-2013 (Sheldrick, 2008)'
_diffrn_ambient_temperature 115
_diffrn_detector 'CCD Plate'
_diffrn_detector_area_resol_mean '512 x 512'
_diffrn_detector_type APEX2
_diffrn_measured_fraction_theta_full 0.997
_diffrn_measured_fraction_theta_max 0.997
_diffrn_measurement_device '\k-geometry diffractometer'
_diffrn_measurement_device_type 'Nonius Kappa Apex II'
_diffrn_measurement_method '\f and \w scans''
_diffrn_radiation_collimation '0.6 mm'
_diffrn_radiation_monochromator graphite
_diffrn_radiation_probe x-ray
_diffrn_radiation_type MoK\a
_diffrn_radiation_wavelength 0.71073
_diffrn_reflns_av_R_equivalents 0.0398
_diffrn_reflns_av_unetI/netI 0.0535
_diffrn_reflns_Laue_measured_fraction_full 0.997
_diffrn_reflns_Laue_measured_fraction_max 0.997
_diffrn_reflns_limit_h_max 6
_diffrn_reflns_limit_h_min -11
_diffrn_reflns_limit_k_max 16
_diffrn_reflns_limit_k_min -15
_diffrn_reflns_limit_l_max 29
_diffrn_reflns_limit_l_min -19
_diffrn_reflns_number 17475
_diffrn_reflns_point_group_measured_fraction_full 0.998
_diffrn_reflns_point_group_measured_fraction_max 0.997
_diffrn_reflns_theta_full 25.242
_diffrn_reflns_theta_max 27.520
_diffrn_reflns_theta_min 2.751
_diffrn_source 'X-ray tube'
_diffrn_source_target Mo
_diffrn_source_type 'Siemens KFF Mo 2K-180'
_diffrn_standards_number 0
_exptl_absorpt_coefficient_mu 0.600
_exptl_absorpt_correction_T_max 0.7456
_exptl_absorpt_correction_T_min 0.6367
_exptl_absorpt_correction_type multi-scan
_exptl_absorpt_process_details
;
SADABS-2012/1 (Bruker,2012) was used for absorption correction.
wR2(int) was 0.0511 before and 0.0461 after correction.
The Ratio of minimum to maximum transmission is 0.8539.
The \l/2 correction factor is 0.0015.
;
_exptl_crystal_colour 'clear light orange'
_exptl_crystal_colour_lustre clear
_exptl_crystal_colour_modifier light
_exptl_crystal_colour_primary orange
_exptl_crystal_density_diffrn 1.194
_exptl_crystal_description prism
_exptl_crystal_F_000 1008
_exptl_crystal_size_max 0.33
_exptl_crystal_size_mid 0.25
_exptl_crystal_size_min 0.15
_refine_diff_density_max 0.320
_refine_diff_density_min -0.207
_refine_diff_density_rms 0.052
_refine_ls_abs_structure_details
;
 Flack x determined using 1925 quotients [(I+)-(I-)]/[(I+)+(I-)]
 (Parsons, Flack and Wagner, Acta Cryst. B69 (2013) 249-259).
;
_refine_ls_abs_structure_Flack 0.514(8)
_refine_ls_extinction_method none
_refine_ls_goodness_of_fit_ref 1.044
_refine_ls_hydrogen_treatment constr
_refine_ls_matrix_type full
_refine_ls_number_parameters 286
_refine_ls_number_reflns 5924
_refine_ls_number_restraints 0
_refine_ls_restrained_S_all 1.044
_refine_ls_R_factor_all 0.0544
_refine_ls_R_factor_gt 0.0408
_refine_ls_shift/su_max 0.000
_refine_ls_shift/su_mean 0.000
_refine_ls_structure_factor_coef Fsqd
_refine_ls_weighting_details 'w=1/[\s^2^(Fo^2^)+(0.0353P)^2^+0.9455P] where P=(Fo^2^+2Fc^2^)/3'
_refine_ls_weighting_scheme calc
_refine_ls_wR_factor_gt 0.0816
_refine_ls_wR_factor_ref 0.0871
_reflns_Friedel_coverage 0.772
_reflns_Friedel_fraction_full 0.999
_reflns_Friedel_fraction_max 0.998
_reflns_number_gt 5128
_reflns_number_total 5924
_reflns_threshold_expression 'I > 2\s(I)'
_cod_data_source_file om5b00601_si_002.cif
_cod_data_source_block comp7
_cod_database_code 4087793
_shelx_space_group_comment
;
The symmetry employed for this shelxl refinement is uniquely defined
by the following loop, which should always be used as a source of
symmetry information in preference to the above space-group names.
They are only intended as comments.
;
_olex2_refinement_description
;
1. Fixed Uiso
 At 1.2 times of:
  All C(H) groups, All C(H,H) groups
 At 1.5 times of:
  All C(H,H,H) groups
2.a Secondary CH2 refined with riding coordinates:
 C11(H11A,H11B), C12(H12A,H12B), C13(H13A,H13B), C14(H14A,H14B), C15(H15A,
 H15B), C20(H20A,H20B), C21(H21A,H21B), C22(H22A,H22B), C23(H23A,H23B),
 C24(H24A,H24B)
2.b Aromatic/amide H refined with riding coordinates:
 C1(H1), C3(H3), C4(H4), C7(H7), C8(H8), C10(H10)
2.c Idealised Me refined as rotating group:
 C17(H17A,H17B,H17C), C18(H18A,H18B,H18C), C19(H19A,H19B,H19C), C26(H26A,H26B,
 H26C), C27(H27A,H27B,H27C), C28(H28A,H28B,H28C)
;
_shelx_shelxl_version_number 2014/7
_olex2_diffrn_ambient_temperature_device 'Oxford Cryosystems'
_olex2_exptl_crystal_mounting_method 'The crystal was mounted on a mylar loop with grease'
_olex2_submission_special_instructions 'No special instructions were received'

loop_
_space_group_symop_operation_xyz
'x, y, z'
'x+1/2, -y+1/2, -z'
'-x, y+1/2, -z+1/2'
'-x+1/2, -y, z+1/2'

loop_
_atom_site_label
_atom_site_type_symbol
_atom_site_fract_x
_atom_site_fract_y
_atom_site_fract_z
_atom_site_U_iso_or_equiv
_atom_site_adp_type
_atom_site_occupancy
_atom_site_site_symmetry_order
_atom_site_calc_flag
_atom_site_refinement_flags_posn
Fe Fe 0.52042(4) 0.55011(4) 0.15998(2) 0.01559(12) Uani 1 1 d .
N1 N 0.2247(3) 0.5305(2) 0.31272(12) 0.0221(7) Uani 1 1 d .
N2 N 0.4287(3) 0.2251(2) 0.09105(12) 0.0223(7) Uani 1 1 d .
C1 C 0.3080(4) 0.5840(3) 0.17641(14) 0.0193(7) Uani 1 1 d .
H1 H 0.2272 0.5405 0.1659 0.023 Uiso 1 1 calc R
C2 C 0.3686(4) 0.6665(3) 0.14062(14) 0.0183(7) Uani 1 1 d .
C3 C 0.4873(4) 0.7117(3) 0.17329(13) 0.0228(7) Uani 1 1 d .
H3 H 0.5485 0.7686 0.1605 0.027 Uiso 1 1 calc R
C4 C 0.4972(4) 0.6563(3) 0.22835(13) 0.0217(7) Uani 1 1 d .
H4 H 0.5662 0.6703 0.2587 0.026 Uiso 1 1 calc R
C5 C 0.3870(4) 0.5767(3) 0.23052(14) 0.0208(8) Uani 1 1 d .
C6 C 0.5192(4) 0.4013(3) 0.12241(13) 0.0187(7) Uani 1 1 d .
C7 C 0.5791(4) 0.4781(3) 0.08246(14) 0.0195(7) Uani 1 1 d .
H7 H 0.5423 0.4948 0.0442 0.023 Uiso 1 1 calc R
C8 C 0.7024(4) 0.5253(3) 0.10926(14) 0.0207(8) Uani 1 1 d .
H8 H 0.7622 0.5791 0.0921 0.025 Uiso 1 1 calc R
C9 C 0.7220(3) 0.4783(3) 0.16660(15) 0.0190(7) Uani 1 1 d .
C10 C 0.6085(3) 0.4016(3) 0.17386(14) 0.0183(7) Uani 1 1 d .
H10 H 0.5946 0.3575 0.2078 0.022 Uiso 1 1 calc R
C11 C 0.3560(4) 0.4997(3) 0.28049(15) 0.0258(8) Uani 1 1 d .
H11A H 0.3440 0.4262 0.2643 0.031 Uiso 1 1 calc R
H11B H 0.4394 0.4989 0.3082 0.031 Uiso 1 1 calc R
C12 C 0.1983(4) 0.4620(3) 0.36437(15) 0.0325(9) Uani 1 1 d .
H12A H 0.2896 0.4475 0.3860 0.039 Uiso 1 1 calc R
H12B H 0.1544 0.3926 0.3523 0.039 Uiso 1 1 calc R
C13 C 0.0928(4) 0.5272(3) 0.40272(16) 0.0360(10) Uani 1 1 d .
H13A H 0.1236 0.5262 0.4448 0.043 Uiso 1 1 calc R
H13B H -0.0065 0.4974 0.3999 0.043 Uiso 1 1 calc R
C14 C 0.0980(5) 0.6420(4) 0.37779(18) 0.0392(10) Uani 1 1 d .
H14A H 0.1119 0.6955 0.4098 0.047 Uiso 1 1 calc R
H14B H 0.0080 0.6595 0.3558 0.047 Uiso 1 1 calc R
C15 C 0.2296(4) 0.6392(3) 0.33607(17) 0.0274(8) Uani 1 1 d .
H15A H 0.2201 0.6931 0.3040 0.033 Uiso 1 1 calc R
H15B H 0.3210 0.6524 0.3580 0.033 Uiso 1 1 calc R
C16 C 0.3087(4) 0.7068(3) 0.08166(15) 0.0228(8) Uani 1 1 d .
C17 C 0.2022(4) 0.7991(3) 0.09525(17) 0.0310(9) Uani 1 1 d .
H17A H 0.1229 0.7720 0.1201 0.047 Uiso 1 1 calc GR
H17B H 0.1625 0.8272 0.0580 0.047 Uiso 1 1 calc GR
H17C H 0.2534 0.8567 0.1163 0.047 Uiso 1 1 calc GR
C18 C 0.4306(4) 0.7492(3) 0.04201(17) 0.0341(10) Uani 1 1 d .
H18A H 0.4825 0.8069 0.0626 0.051 Uiso 1 1 calc GR
H18B H 0.3891 0.7772 0.0051 0.051 Uiso 1 1 calc GR
H18C H 0.4981 0.6906 0.0329 0.051 Uiso 1 1 calc GR
C19 C 0.2258(4) 0.6175(3) 0.04962(16) 0.0287(9) Uani 1 1 d .
H19A H 0.2902 0.5559 0.0432 0.043 Uiso 1 1 calc GR
H19B H 0.1911 0.6443 0.0113 0.043 Uiso 1 1 calc GR
H19C H 0.1428 0.5952 0.0738 0.043 Uiso 1 1 calc GR
C20 C 0.3887(4) 0.3314(3) 0.11265(16) 0.0228(8) Uani 1 1 d .
H20A H 0.3349 0.3239 0.1504 0.027 Uiso 1 1 calc R
H20B H 0.3236 0.3663 0.0835 0.027 Uiso 1 1 calc R
C21 C 0.3042(5) 0.1545(3) 0.08199(18) 0.0336(10) Uani 1 1 d .
H21A H 0.2272 0.1912 0.0590 0.040 Uiso 1 1 calc R
H21B H 0.2636 0.1299 0.1203 0.040 Uiso 1 1 calc R
C22 C 0.3681(6) 0.0611(4) 0.0473(2) 0.0487(12) Uani 1 1 d .
H22A H 0.2943 0.0282 0.0211 0.058 Uiso 1 1 calc R
H22B H 0.4066 0.0053 0.0743 0.058 Uiso 1 1 calc R
C23 C 0.4898(7) 0.1119(4) 0.01099(19) 0.0580(14) Uani 1 1 d .
H23A H 0.4652 0.1117 -0.0317 0.070 Uiso 1 1 calc R
H23B H 0.5818 0.0720 0.0167 0.070 Uiso 1 1 calc R
C24 C 0.5035(5) 0.2270(3) 0.03415(15) 0.0384(10) Uani 1 1 d .
H24A H 0.6067 0.2472 0.0392 0.046 Uiso 1 1 calc R
H24B H 0.4570 0.2786 0.0067 0.046 Uiso 1 1 calc R
C25 C 0.8493(4) 0.4967(3) 0.20831(16) 0.0242(8) Uani 1 1 d .
C26 C 0.9715(4) 0.4206(3) 0.18941(17) 0.0319(9) Uani 1 1 d .
H26A H 0.9373 0.3460 0.1917 0.048 Uiso 1 1 calc GR
H26B H 1.0549 0.4300 0.2159 0.048 Uiso 1 1 calc GR
H26C H 1.0005 0.4370 0.1486 0.048 Uiso 1 1 calc GR
C27 C 0.8067(4) 0.4687(4) 0.27239(15) 0.0334(10) Uani 1 1 d .
H27A H 0.7267 0.5152 0.2851 0.050 Uiso 1 1 calc GR
H27B H 0.8903 0.4797 0.2985 0.050 Uiso 1 1 calc GR
H27C H 0.7761 0.3933 0.2744 0.050 Uiso 1 1 calc GR
C28 C 0.9032(4) 0.6129(3) 0.20571(18) 0.0329(9) Uani 1 1 d .
H28A H 0.9347 0.6297 0.1653 0.049 Uiso 1 1 calc GR
H28B H 0.9849 0.6219 0.2331 0.049 Uiso 1 1 calc GR
H28C H 0.8244 0.6616 0.2172 0.049 Uiso 1 1 calc GR

loop_
_atom_site_aniso_label
_atom_site_aniso_U_11
_atom_site_aniso_U_22
_atom_site_aniso_U_33
_atom_site_aniso_U_23
_atom_site_aniso_U_13
_atom_site_aniso_U_12
Fe 0.0170(2) 0.0154(2) 0.0143(2) -0.00178(19) 0.00240(18) -0.00102(19)
N1 0.0269(15) 0.0218(17) 0.0176(14) 0.0013(12) 0.0051(12) -0.0005(13)
N2 0.0280(16) 0.0164(15) 0.0226(16) -0.0021(12) -0.0034(12) -0.0025(12)
C1 0.0168(15) 0.0190(18) 0.0221(18) 0.0005(13) 0.0047(13) 0.0021(13)
C2 0.0230(17) 0.0152(17) 0.0168(17) -0.0012(13) 0.0040(13) 0.0017(14)
C3 0.0275(18) 0.0166(16) 0.0243(18) -0.0059(13) 0.0062(15) -0.0027(15)
C4 0.0262(19) 0.0213(17) 0.0177(16) -0.0067(13) -0.0004(15) 0.0021(15)
C5 0.0226(17) 0.023(2) 0.0163(16) -0.0008(14) 0.0064(13) 0.0058(14)
C6 0.0183(15) 0.0183(16) 0.0197(16) -0.0060(13) 0.0036(14) 0.0012(14)
C7 0.0213(15) 0.024(2) 0.0137(16) -0.0043(13) 0.0018(13) 0.0011(14)
C8 0.0207(16) 0.021(2) 0.0203(17) -0.0013(14) 0.0074(13) -0.0005(14)
C9 0.0165(14) 0.0191(17) 0.0214(17) -0.0011(14) 0.0038(14) -0.0011(12)
C10 0.0197(16) 0.0161(17) 0.0191(18) -0.0002(13) 0.0026(13) 0.0004(13)
C11 0.030(2) 0.027(2) 0.0203(18) 0.0041(16) 0.0077(15) 0.0071(16)
C12 0.038(2) 0.036(2) 0.0231(18) 0.0091(18) 0.0069(16) 0.001(2)
C13 0.037(2) 0.050(3) 0.0210(19) 0.0058(18) 0.0094(16) -0.003(2)
C14 0.047(2) 0.037(3) 0.034(2) -0.0066(19) 0.019(2) -0.001(2)
C15 0.0304(18) 0.027(2) 0.0243(19) -0.0034(18) 0.0071(17) -0.0058(15)
C16 0.0311(19) 0.0188(19) 0.0186(18) 0.0011(14) 0.0002(15) 0.0019(16)
C17 0.040(2) 0.029(2) 0.024(2) 0.0014(17) -0.0026(17) 0.0085(18)
C18 0.046(2) 0.030(2) 0.027(2) 0.0072(17) 0.0075(17) 0.0031(18)
C19 0.038(2) 0.026(2) 0.0212(19) -0.0001(16) -0.0057(16) 0.0053(17)
C20 0.0196(17) 0.023(2) 0.0253(19) -0.0042(15) -0.0016(14) -0.0007(14)
C21 0.038(2) 0.027(2) 0.036(2) 0.0031(18) -0.0133(18) -0.0070(19)
C22 0.074(3) 0.022(2) 0.050(3) -0.008(2) -0.017(2) -0.011(2)
C23 0.097(4) 0.032(2) 0.045(3) -0.017(2) 0.010(3) -0.004(3)
C24 0.063(3) 0.025(2) 0.0266(19) -0.0059(15) 0.009(2) -0.003(2)
C25 0.0185(17) 0.030(2) 0.0240(19) -0.0009(16) -0.0007(14) -0.0044(15)
C26 0.0207(16) 0.031(2) 0.044(2) -0.0005(16) -0.0018(17) -0.0032(16)
C27 0.0271(18) 0.048(3) 0.0252(19) 0.0025(19) -0.0076(15) -0.0064(19)
C28 0.028(2) 0.033(2) 0.038(2) -0.0062(19) -0.0027(17) -0.0066(18)

loop_
_atom_type_symbol
_atom_type_description
_atom_type_scat_dispersion_real
_atom_type_scat_dispersion_imag
_atom_type_scat_source
C C 0.0033 0.0016 'International Tables Vol C Tables 4.2.6.8 and 6.1.1.4'
H H 0.0000 0.0000 'International Tables Vol C Tables 4.2.6.8 and 6.1.1.4'
Fe Fe 0.3463 0.8444 'International Tables Vol C Tables 4.2.6.8 and 6.1.1.4'
N N 0.0061 0.0033 'International Tables Vol C Tables 4.2.6.8 and 6.1.1.4'

loop_
_geom_angle_atom_site_label_1
_geom_angle_atom_site_label_2
_geom_angle_atom_site_label_3
_geom_angle
C1 Fe C2 40.53(13)
C1 Fe C3 68.17(14)
C1 Fe C4 68.15(14)
C1 Fe C5 40.91(13)
C1 Fe C7 120.13(13)
C1 Fe C8 156.57(13)
C1 Fe C9 160.13(13)
C1 Fe C10 122.79(13)
C2 Fe C9 158.37(13)
C3 Fe C2 40.81(13)
C3 Fe C8 110.48(14)
C3 Fe C9 123.06(13)
C4 Fe C2 68.58(13)
C4 Fe C3 40.67(12)
C4 Fe C8 127.15(14)
C4 Fe C9 108.61(14)
C5 Fe C2 68.99(13)
C5 Fe C3 68.75(13)
C5 Fe C4 40.71(13)
C5 Fe C8 162.22(13)
C5 Fe C9 123.80(13)
C5 Fe C10 105.49(13)
C6 Fe C1 104.98(14)
C6 Fe C2 123.12(13)
C6 Fe C3 161.66(13)
C6 Fe C4 154.41(13)
C6 Fe C5 117.98(14)
C6 Fe C7 40.94(13)
C6 Fe C8 68.64(13)
C6 Fe C9 69.05(13)
C6 Fe C10 40.86(13)
C7 Fe C2 107.87(13)
C7 Fe C3 126.49(13)
C7 Fe C4 163.83(14)
C7 Fe C5 154.33(14)
C7 Fe C8 40.46(13)
C7 Fe C9 68.51(13)
C7 Fe C10 68.20(13)
C8 Fe C2 122.85(13)
C8 Fe C9 40.63(13)
C10 Fe C2 159.73(13)
C10 Fe C3 157.14(13)
C10 Fe C4 120.72(13)
C10 Fe C8 67.95(13)
C10 Fe C9 40.59(12)
C11 N1 C12 112.4(3)
C15 N1 C11 113.5(3)
C15 N1 C12 105.0(3)
C20 N2 C21 113.2(3)
C20 N2 C24 113.6(3)
C24 N2 C21 105.0(3)
Fe C1 H1 126.1
C2 C1 Fe 70.59(19)
C2 C1 H1 125.3
C2 C1 C5 109.4(3)
C5 C1 Fe 69.57(18)
C5 C1 H1 125.3
C1 C2 Fe 68.88(19)
C1 C2 C3 106.9(3)
C1 C2 C16 126.2(3)
C3 C2 Fe 69.37(19)
C3 C2 C16 126.6(3)
C16 C2 Fe 131.4(2)
Fe C3 H3 126.5
C2 C3 Fe 69.83(19)
C2 C3 H3 126.0
C4 C3 Fe 69.18(18)
C4 C3 C2 107.9(3)
C4 C3 H3 126.0
Fe C4 H4 126.3
C3 C4 Fe 70.14(17)
C3 C4 H4 125.6
C5 C4 Fe 69.54(18)
C5 C4 C3 108.8(3)
C5 C4 H4 125.6
C1 C5 Fe 69.52(18)
C1 C5 C11 125.8(3)
C4 C5 Fe 69.76(18)
C4 C5 C1 107.0(3)
C4 C5 C11 127.2(3)
C11 C5 Fe 126.6(2)
C7 C6 Fe 69.64(18)
C7 C6 C20 127.3(3)
C10 C6 Fe 69.79(18)
C10 C6 C7 106.9(3)
C10 C6 C20 125.8(3)
C20 C6 Fe 126.3(2)
Fe C7 H7 126.1
C6 C7 Fe 69.43(18)
C6 C7 H7 125.7
C8 C7 Fe 70.38(18)
C8 C7 C6 108.6(3)
C8 C7 H7 125.7
Fe C8 H8 126.5
C7 C8 Fe 69.15(19)
C7 C8 H8 125.7
C7 C8 C9 108.6(3)
C9 C8 Fe 70.18(18)
C9 C8 H8 125.7
C8 C9 Fe 69.19(18)
C8 C9 C25 126.5(3)
C10 C9 Fe 68.71(18)
C10 C9 C8 106.5(3)
C10 C9 C25 126.6(3)
C25 C9 Fe 132.3(2)
Fe C10 H10 126.3
C6 C10 Fe 69.35(18)
C6 C10 C9 109.5(3)
C6 C10 H10 125.3
C9 C10 Fe 70.70(19)
C9 C10 H10 125.3
N1 C11 C5 111.2(3)
N1 C11 H11A 109.4
N1 C11 H11B 109.4
C5 C11 H11A 109.4
C5 C11 H11B 109.4
H11A C11 H11B 108.0
N1 C12 H12A 110.9
N1 C12 H12B 110.9
N1 C12 C13 104.3(3)
H12A C12 H12B 108.9
C13 C12 H12A 110.9
C13 C12 H12B 110.9
C12 C13 H13A 110.7
C12 C13 H13B 110.7
C12 C13 C14 105.4(3)
H13A C13 H13B 108.8
C14 C13 H13A 110.7
C14 C13 H13B 110.7
C13 C14 H14A 111.1
C13 C14 H14B 111.1
C13 C14 C15 103.2(3)
H14A C14 H14B 109.1
C15 C14 H14A 111.1
C15 C14 H14B 111.1
N1 C15 C14 102.6(3)
N1 C15 H15A 111.2
N1 C15 H15B 111.2
C14 C15 H15A 111.2
C14 C15 H15B 111.2
H15A C15 H15B 109.2
C2 C16 C17 107.6(3)
C2 C16 C18 111.0(3)
C2 C16 C19 110.8(3)
C18 C16 C17 109.1(3)
C19 C16 C17 108.4(3)
C19 C16 C18 109.9(3)
C16 C17 H17A 109.5
C16 C17 H17B 109.5
C16 C17 H17C 109.5
H17A C17 H17B 109.5
H17A C17 H17C 109.5
H17B C17 H17C 109.5
C16 C18 H18A 109.5
C16 C18 H18B 109.5
C16 C18 H18C 109.5
H18A C18 H18B 109.5
H18A C18 H18C 109.5
H18B C18 H18C 109.5
C16 C19 H19A 109.5
C16 C19 H19B 109.5
C16 C19 H19C 109.5
H19A C19 H19B 109.5
H19A C19 H19C 109.5
H19B C19 H19C 109.5
N2 C20 C6 111.8(3)
N2 C20 H20A 109.3
N2 C20 H20B 109.3
C6 C20 H20A 109.3
C6 C20 H20B 109.3
H20A C20 H20B 107.9
N2 C21 H21A 111.1
N2 C21 H21B 111.1
N2 C21 C22 103.1(3)
H21A C21 H21B 109.1
C22 C21 H21A 111.1
C22 C21 H21B 111.1
C21 C22 H22A 110.9
C21 C22 H22B 110.9
C21 C22 C23 104.2(4)
H22A C22 H22B 108.9
C23 C22 H22A 110.9
C23 C22 H22B 110.9
C22 C23 H23A 110.7
C22 C23 H23B 110.7
C22 C23 C24 105.4(4)
H23A C23 H23B 108.8
C24 C23 H23A 110.7
C24 C23 H23B 110.7
N2 C24 C23 104.3(3)
N2 C24 H24A 110.9
N2 C24 H24B 110.9
C23 C24 H24A 110.9
C23 C24 H24B 110.9
H24A C24 H24B 108.9
C9 C25 C26 107.6(3)
C9 C25 C27 110.5(3)
C9 C25 C28 111.7(3)
C26 C25 C27 108.0(3)
C28 C25 C26 109.5(3)
C28 C25 C27 109.4(3)
C25 C26 H26A 109.5
C25 C26 H26B 109.5
C25 C26 H26C 109.5
H26A C26 H26B 109.5
H26A C26 H26C 109.5
H26B C26 H26C 109.5
C25 C27 H27A 109.5
C25 C27 H27B 109.5
C25 C27 H27C 109.5
H27A C27 H27B 109.5
H27A C27 H27C 109.5
H27B C27 H27C 109.5
C25 C28 H28A 109.5
C25 C28 H28B 109.5
C25 C28 H28C 109.5
H28A C28 H28B 109.5
H28A C28 H28C 109.5
H28B C28 H28C 109.5

loop_
_geom_bond_atom_site_label_1
_geom_bond_atom_site_label_2
_geom_bond_distance
Fe C1 2.037(3)
Fe C2 2.060(3)
Fe C3 2.054(3)
Fe C4 2.041(3)
Fe C5 2.038(3)
Fe C6 2.035(3)
Fe C7 2.038(3)
Fe C8 2.054(3)
Fe C9 2.067(3)
Fe C10 2.041(3)
N1 C11 1.463(4)
N1 C12 1.464(4)
N1 C15 1.451(4)
N2 C20 1.456(4)
N2 C21 1.459(5)
N2 C24 1.457(5)
C1 H1 0.9500
C1 C2 1.419(5)
C1 C5 1.424(4)
C2 C3 1.434(5)
C2 C16 1.524(5)
C3 H3 0.9500
C3 C4 1.423(4)
C4 H4 0.9500
C4 C5 1.419(5)
C5 C11 1.506(5)
C6 C7 1.424(5)
C6 C10 1.423(4)
C6 C20 1.500(5)
C7 H7 0.9500
C7 C8 1.415(5)
C8 H8 0.9500
C8 C9 1.431(5)
C9 C10 1.425(4)
C9 C25 1.521(5)
C10 H10 0.9500
C11 H11A 0.9900
C11 H11B 0.9900
C12 H12A 0.9900
C12 H12B 0.9900
C12 C13 1.533(5)
C13 H13A 0.9900
C13 H13B 0.9900
C13 C14 1.536(6)
C14 H14A 0.9900
C14 H14B 0.9900
C14 C15 1.536(5)
C15 H15A 0.9900
C15 H15B 0.9900
C16 C17 1.541(5)
C16 C18 1.529(5)
C16 C19 1.529(5)
C17 H17A 0.9800
C17 H17B 0.9800
C17 H17C 0.9800
C18 H18A 0.9800
C18 H18B 0.9800
C18 H18C 0.9800
C19 H19A 0.9800
C19 H19B 0.9800
C19 H19C 0.9800
C20 H20A 0.9900
C20 H20B 0.9900
C21 H21A 0.9900
C21 H21B 0.9900
C21 C22 1.519(6)
C22 H22A 0.9900
C22 H22B 0.9900
C22 C23 1.525(7)
C23 H23A 0.9900
C23 H23B 0.9900
C23 C24 1.528(5)
C24 H24A 0.9900
C24 H24B 0.9900
C25 C26 1.532(5)
C25 C27 1.538(5)
C25 C28 1.528(5)
C26 H26A 0.9800
C26 H26B 0.9800
C26 H26C 0.9800
C27 H27A 0.9800
C27 H27B 0.9800
C27 H27C 0.9800
C28 H28A 0.9800
C28 H28B 0.9800
C28 H28C 0.9800

loop_
_geom_torsion_atom_site_label_1
_geom_torsion_atom_site_label_2
_geom_torsion_atom_site_label_3
_geom_torsion_atom_site_label_4
_geom_torsion
Fe C1 C2 C3 -59.2(2)
Fe C1 C2 C16 126.6(3)
Fe C1 C5 C4 60.0(2)
Fe C1 C5 C11 -121.0(3)
Fe C2 C3 C4 -58.9(2)
Fe C2 C16 C17 -177.4(3)
Fe C2 C16 C18 -58.1(4)
Fe C2 C16 C19 64.3(4)
Fe C3 C4 C5 -59.0(2)
Fe C4 C5 C1 -59.8(2)
Fe C4 C5 C11 121.1(3)
Fe C5 C11 N1 -162.5(2)
Fe C6 C7 C8 59.7(2)
Fe C6 C10 C9 -59.5(2)
Fe C6 C20 N2 -173.3(2)
Fe C7 C8 C9 59.3(2)
Fe C8 C9 C10 58.8(2)
Fe C8 C9 C25 -127.9(3)
Fe C9 C10 C6 58.7(2)
Fe C9 C25 C26 -177.9(2)
Fe C9 C25 C27 64.4(4)
Fe C9 C25 C28 -57.7(4)
N1 C12 C13 C14 -14.7(4)
N2 C21 C22 C23 -31.2(4)
C1 C2 C3 Fe 58.9(2)
C1 C2 C3 C4 0.0(4)
C1 C2 C16 C17 89.7(4)
C1 C2 C16 C18 -151.0(3)
C1 C2 C16 C19 -28.6(5)
C1 C5 C11 N1 -72.6(4)
C2 C1 C5 Fe -59.5(2)
C2 C1 C5 C4 0.5(4)
C2 C1 C5 C11 179.5(3)
C2 C3 C4 Fe 59.3(2)
C2 C3 C4 C5 0.3(4)
C3 C2 C16 C17 -83.5(4)
C3 C2 C16 C18 35.8(5)
C3 C2 C16 C19 158.3(3)
C3 C4 C5 Fe 59.4(2)
C3 C4 C5 C1 -0.5(4)
C3 C4 C5 C11 -179.5(3)
C4 C5 C11 N1 106.3(4)
C5 C1 C2 Fe 58.9(2)
C5 C1 C2 C3 -0.3(4)
C5 C1 C2 C16 -174.5(3)
C6 C7 C8 Fe -59.1(2)
C6 C7 C8 C9 0.2(4)
C7 C6 C10 Fe 60.1(2)
C7 C6 C10 C9 0.6(4)
C7 C6 C20 N2 95.7(4)
C7 C8 C9 Fe -58.7(2)
C7 C8 C9 C10 0.2(4)
C7 C8 C9 C25 173.4(3)
C8 C9 C10 Fe -59.1(2)
C8 C9 C10 C6 -0.5(4)
C8 C9 C25 C26 -83.5(4)
C8 C9 C25 C27 158.8(3)
C8 C9 C25 C28 36.7(5)
C10 C6 C7 Fe -60.2(2)
C10 C6 C7 C8 -0.5(4)
C10 C6 C20 N2 -83.2(4)
C10 C9 C25 C26 88.4(4)
C10 C9 C25 C27 -29.3(5)
C10 C9 C25 C28 -151.4(3)
C11 N1 C12 C13 161.4(3)
C11 N1 C15 C14 -168.4(3)
C12 N1 C11 C5 -175.6(3)
C12 N1 C15 C14 -45.3(4)
C12 C13 C14 C15 -11.8(4)
C13 C14 C15 N1 34.4(4)
C15 N1 C11 C5 -56.6(4)
C15 N1 C12 C13 37.6(4)
C16 C2 C3 Fe -126.9(3)
C16 C2 C3 C4 174.2(3)
C20 N2 C21 C22 167.8(3)
C20 N2 C24 C23 -161.9(4)
C20 C6 C7 Fe 120.8(3)
C20 C6 C7 C8 -179.6(3)
C20 C6 C10 Fe -120.8(3)
C20 C6 C10 C9 179.7(3)
C21 N2 C20 C6 179.1(3)
C21 N2 C24 C23 -37.8(4)
C21 C22 C23 C24 8.5(5)
C22 C23 C24 N2 17.2(5)
C24 N2 C20 C6 -61.3(4)
C24 N2 C21 C22 43.4(4)
C25 C9 C10 Fe 127.6(3)
C25 C9 C10 C6 -173.7(3)
